data_1511041
loop_
_publ_author_name
'Koeckerling, M.'

_publ_section_title
;
 New boron-centered mixed-halide zirconium cluster phases with a cubic
 structure: Na Zr6 Cl(12-2x) I(2+x) B(x<=6) and A(II)0.5 Zr6 (Cl, I)14 B
 (A(II)=Ca, Sr, Ba)
;
_journal_name_full 'Zeitschrift fuer Anorganische und Allgemeine Chemie'
_journal_page_first 24
_journal_page_last 30
_journal_paper_doi 10.1002/(SICI)1521-3749(199901)625:1<24::AID-ZAAC24>3.3.CO;2-3
_journal_volume 625
_journal_year 1999
_chemical_formula_sum 'B Cl11.34 I2.66 Sr0.5 Zr6'
_chemical_name_systematic 'Sr0.5 (Zr6 B Cl11.34 I2.66)'
_space_group_IT_number 205
_symmetry_space_group_name_Hall '-P 2ac 2ab 3'
_symmetry_space_group_name_H-M 'P a -3'
_cell_angle_alpha 90
_cell_angle_beta 90
_cell_angle_gamma 90
_cell_formula_units_Z 4
_cell_length_a 13.262
_cell_length_b 13.262
_cell_length_c 13.262
_cell_volume 2332.529
_citation_journal_id_ASTM ZAACAB
_cod_data_source_file boron0-1_127.cif
_cod_data_source_block B1Cl11.34I2.66Sr0.5Zr6
_cod_original_formula_sum 'B1 Cl11.34 I2.66 Sr0.5 Zr6'
_cod_database_code 1511041

loop_
_symmetry_equiv_pos_as_xyz
x,y,z
-x+1/2,-y,z+1/2
x+1/2,-y+1/2,-z
-x,y+1/2,-z+1/2
z,x,y
-z+1/2,-x,y+1/2
z+1/2,-x+1/2,-y
-z,x+1/2,-y+1/2
y,z,x
y+1/2,-z+1/2,-x
-y,z+1/2,-x+1/2
-y+1/2,-z,x+1/2
-x,-y,-z
x-1/2,y,-z-1/2
-x-1/2,y-1/2,z
x,-y-1/2,z-1/2
-z,-x,-y
z-1/2,x,-y-1/2
-z-1/2,x-1/2,y
z,-x-1/2,y-1/2
-y,-z,-x
-y-1/2,z-1/2,x
y,-z-1/2,x-1/2
y-1/2,z,-x-1/2

loop_
_atom_site_label
_atom_site_type_symbol
_atom_site_fract_x
_atom_site_fract_y
_atom_site_fract_z
_atom_site_occupancy
_atom_site_U_iso_or_equiv
I1 I-1 0.37047 0.37047 0.37047 1 0.0
I2 I-1 0.62 0.24 -0.013 0.104 0.0
Sr1 Sr+2 0.2183 0.2183 0.2183 0.25 0.0
B1 B+3 0.5 0.5 0 1 0.0
Cl2 Cl-1 0.1217 0.2437 0.0226 0.896 0.0
Cl1 Cl-1 0.6009 0.3784 0.2207 1 0.0
Zr1 Zr+1 0.65528 0.43607 0.04607 1 0.0
